data_7701661
loop_
_publ_author_name
'Perry, Mitchell R.'
'Gilmour, Damon J.'
'Schafer, Laurel L.'

_publ_section_title
;
 Mono, bis, and tris(phosphoramidate) titanium complexes: synthesis,
 structure, and reactivity investigations.
;
_journal_issue 26
_journal_name_full 'Dalton transactions (Cambridge, England : 2003)'
_journal_page_first 9782
_journal_page_last 9790
_journal_paper_doi 10.1039/c9dt00911f
_journal_volume 48
_journal_year 2019
_chemical_formula_moiety 'C24 H42 N4 O6 P2 Ti'
_chemical_formula_sum 'C24 H42 N4 O6 P2 Ti'
_chemical_formula_weight 592.45
_space_group_crystal_system orthorhombic
_space_group_IT_number 19
_space_group_name_Hall 'P 2ac 2ab'
_space_group_name_H-M_alt 'P 21 21 21'
_atom_sites_solution_hydrogens geom
_audit_creation_date 2016-11-01
_audit_creation_method
;
Olex2 1.2
(compiled 2015.09.30 svn.r3233 for OlexSys, GUI svn.r5103)
;
_audit_update_record
;
2019-03-25 deposited with the CCDC.	2019-04-22 downloaded from the CCDC.
;
_cell_angle_alpha 90
_cell_angle_beta 90
_cell_angle_gamma 90
_cell_formula_units_Z 4
_cell_length_a 9.9388(2)
_cell_length_b 15.5890(4)
_cell_length_c 19.0437(5)
_cell_measurement_reflns_used 9970
_cell_measurement_temperature 90
_cell_measurement_theta_max 30.026
_cell_measurement_theta_min 2.312
_cell_volume 2950.55(12)
_computing_cell_refinement 'SAINT v8.34A (Bruker, 2013)'
_computing_data_collection 'SAINT v8.34A (Bruker, 2013)'
_computing_data_reduction 'SAINT v8.34A (Bruker, 2013)'
_computing_molecular_graphics 'Olex2 (Dolomanov et al., 2009)'
_computing_publication_material 'Olex2 (Dolomanov et al., 2009)'
_computing_structure_refinement 'ShelXL (Sheldrick, 2015)'
_computing_structure_solution 'SIR2004 (Burla et al., 2007)'
_diffrn_ambient_temperature 90
_diffrn_detector_area_resol_mean 8
_diffrn_measured_fraction_theta_full 1.000
_diffrn_measured_fraction_theta_max 1.000
_diffrn_measurement_device_type apex
_diffrn_measurement_method '\w and \f scans'
_diffrn_radiation_monochromator graphite
_diffrn_radiation_type MoK\a
_diffrn_radiation_wavelength 0.71073
_diffrn_reflns_av_R_equivalents 0.0343
_diffrn_reflns_av_unetI/netI 0.0527
_diffrn_reflns_Laue_measured_fraction_full 1.000
_diffrn_reflns_Laue_measured_fraction_max 1.000
_diffrn_reflns_limit_h_max 13
_diffrn_reflns_limit_h_min -13
_diffrn_reflns_limit_k_max 20
_diffrn_reflns_limit_k_min -21
_diffrn_reflns_limit_l_max 21
_diffrn_reflns_limit_l_min -26
_diffrn_reflns_number 20118
_diffrn_reflns_point_group_measured_fraction_full 1.000
_diffrn_reflns_point_group_measured_fraction_max 0.998
_diffrn_reflns_theta_full 25.242
_diffrn_reflns_theta_max 30.040
_diffrn_reflns_theta_min 2.139
_diffrn_source 'sealed tube'
_exptl_absorpt_coefficient_mu 0.441
_exptl_absorpt_correction_T_max 0.7460
_exptl_absorpt_correction_T_min 0.6748
_exptl_absorpt_correction_type multi-scan
_exptl_absorpt_process_details
;
SADABS-2014/5 (Bruker,2014/5) was used for absorption correction.
wR2(int) was 0.0549 before and 0.0493 after correction.
The Ratio of minimum to maximum transmission is 0.9046.
The \l/2 correction factor is 0.00150.
;
_exptl_crystal_colour orange
_exptl_crystal_colour_primary orange
_exptl_crystal_density_diffrn 1.334
_exptl_crystal_description prism
_exptl_crystal_F_000 1256
_exptl_crystal_size_max 0.3
_exptl_crystal_size_mid 0.21
_exptl_crystal_size_min 0.17
_refine_diff_density_max 0.362
_refine_diff_density_min -0.314
_refine_diff_density_rms 0.058
_refine_ls_abs_structure_details
;
 Flack x determined using 3004 quotients [(I+)-(I-)]/[(I+)+(I-)]
 (Parsons, Flack and Wagner, Acta Cryst. B69 (2013) 249-259).
;
_refine_ls_abs_structure_Flack -0.008(12)
_refine_ls_extinction_method none
_refine_ls_goodness_of_fit_ref 1.036
_refine_ls_hydrogen_treatment constr
_refine_ls_matrix_type full
_refine_ls_number_parameters 342
_refine_ls_number_reflns 8617
_refine_ls_number_restraints 0
_refine_ls_restrained_S_all 1.036
_refine_ls_R_factor_all 0.0435
_refine_ls_R_factor_gt 0.0351
_refine_ls_shift/su_max 0.001
_refine_ls_shift/su_mean 0.000
_refine_ls_structure_factor_coef Fsqd
_refine_ls_weighting_details 'w=1/[\s^2^(Fo^2^)+(0.0333P)^2^] where P=(Fo^2^+2Fc^2^)/3'
_refine_ls_weighting_scheme calc
_refine_ls_wR_factor_gt 0.0726
_refine_ls_wR_factor_ref 0.0757
_reflns_Friedel_coverage 0.797
_reflns_Friedel_fraction_full 1.000
_reflns_Friedel_fraction_max 0.997
_reflns_number_gt 7621
_reflns_number_total 8617
_reflns_threshold_expression 'I > 2\s(I)'
_cod_data_source_file c9dt00911f2.cif
_cod_data_source_block ls592-copy
_cod_database_code 7701661
_shelx_space_group_comment
;
The symmetry employed for this shelxl refinement is uniquely defined
by the following loop, which should always be used as a source of
symmetry information in preference to the above space-group names.
They are only intended as comments.
;
_shelx_estimated_absorpt_t_max 0.929
_shelx_estimated_absorpt_t_min 0.879
_olex2_refinement_description
;
1. Fixed Uiso
 At 1.2 times of:
  All C(H) groups, All C(H,H) groups
 At 1.5 times of:
  All C(H,H,H) groups
2.a Secondary CH2 refined with riding coordinates:
 C00N(H00D,H00F), C00P(H00H,H00L), C00U(H00W,H00X), C00Z(H1AA,HF)
2.b Aromatic/amide H refined with riding coordinates:
 C00E(H00E), C00G(H00G), C00I(H00I), C00J(H00J), C00K(H00K), C00M(H00M),
 C00O(H00O), C00R(H00R), C00S(H00S), C00X(H00)
2.c Idealised Me refined as rotating group:
 C00L(H00A,H00B,H00C), C00Q(H00N,H00P,H00Q), C00T(H00T,H00U,H00V), C00V(H00Y,H,
 HA), C00W(H00Z,HB,HC), C00Y(H0AA,HD,HE), C010(H01A,H01B,H01C), C011(H01D,H01E,
 H01F)
;
_shelx_shelxl_version_number 2014/7
_olex2_submission_original_sample_id mp-302
_olex2_submission_special_instructions 'No special instructions were received'

loop_
_space_group_symop_operation_xyz
'x, y, z'
'-x+1/2, -y, z+1/2'
'-x, y+1/2, -z+1/2'
'x+1/2, -y+1/2, -z'

loop_
_atom_site_label
_atom_site_type_symbol
_atom_site_fract_x
_atom_site_fract_y
_atom_site_fract_z
_atom_site_U_iso_or_equiv
_atom_site_adp_type
_atom_site_occupancy
_atom_site_site_symmetry_order
_atom_site_calc_flag
_atom_site_refinement_flags_posn
Ti01 Ti 0.38922(4) 0.52080(3) 0.45529(2) 0.00906(9) Uani 1 1 d .
P002 P 0.36074(6) 0.51517(4) 0.60005(3) 0.01093(12) Uani 1 1 d .
P003 P 0.56127(6) 0.38485(4) 0.42527(3) 0.01160(12) Uani 1 1 d .
O004 O 0.48854(15) 0.51998(11) 0.55809(8) 0.0121(3) Uani 1 1 d .
O005 O 0.43374(17) 0.38445(10) 0.46761(8) 0.0129(3) Uani 1 1 d .
O006 O 0.56214(18) 0.32367(11) 0.35922(9) 0.0159(4) Uani 1 1 d .
O007 O 0.34917(18) 0.58626(11) 0.65887(9) 0.0149(4) Uani 1 1 d .
O008 O 0.35002(18) 0.43528(11) 0.65019(9) 0.0153(4) Uani 1 1 d .
O009 O 0.68333(18) 0.34106(11) 0.46322(9) 0.0169(4) Uani 1 1 d .
N00A N 0.2592(2) 0.49527(13) 0.38518(10) 0.0138(4) Uani 1 1 d .
N00B N 0.24837(18) 0.52053(13) 0.53962(10) 0.0110(4) Uani 1 1 d .
N00C N 0.57538(18) 0.48456(13) 0.40480(10) 0.0110(4) Uani 1 1 d .
N00D N 0.41513(19) 0.64088(12) 0.44314(10) 0.0120(4) Uani 1 1 d .
C00E C 0.8647(2) 0.50217(16) 0.28035(13) 0.0184(5) Uani 1 1 d .
H00E H 0.9437 0.4713 0.2682 0.022 Uiso 1 1 calc R
C00F C 0.6630(2) 0.51496(16) 0.35235(12) 0.0118(4) Uani 1 1 d .
C00G C 0.6319(3) 0.59026(15) 0.31485(13) 0.0146(5) Uani 1 1 d .
H00G H 0.5521 0.6210 0.3258 0.018 Uiso 1 1 calc R
C00H C 0.1093(2) 0.53347(14) 0.55154(12) 0.0120(4) Uani 1 1 d .
C00I C -0.1680(2) 0.56061(17) 0.57248(15) 0.0209(6) Uani 1 1 d .
H00I H -0.2616 0.5696 0.5793 0.025 Uiso 1 1 calc R
C00J C -0.1107(3) 0.57290(16) 0.50713(14) 0.0193(5) Uani 1 1 d .
H00J H -0.1656 0.5902 0.4688 0.023 Uiso 1 1 calc R
C00K C 0.0264(2) 0.56019(16) 0.49680(13) 0.0149(5) Uani 1 1 d .
H00K H 0.0641 0.5699 0.4517 0.018 Uiso 1 1 calc R
C00L C 0.1690(3) 0.42161(17) 0.39072(14) 0.0192(5) Uani 1 1 d .
H00A H 0.1875 0.3815 0.3523 0.029 Uiso 1 1 calc GR
H00B H 0.0755 0.4412 0.3878 0.029 Uiso 1 1 calc GR
H00C H 0.1836 0.3928 0.4358 0.029 Uiso 1 1 calc GR
C00M C -0.0874(3) 0.53504(17) 0.62766(15) 0.0207(6) Uani 1 1 d .
H00M H -0.1259 0.5269 0.6728 0.025 Uiso 1 1 calc R
C00N C 0.7069(3) 0.35305(18) 0.53820(14) 0.0219(6) Uani 1 1 d .
H00D H 0.6485 0.3141 0.5658 0.026 Uiso 1 1 calc R
H00F H 0.6865 0.4129 0.5519 0.026 Uiso 1 1 calc R
C00O C 0.7153(3) 0.61991(17) 0.26256(14) 0.0198(5) Uani 1 1 d .
H00O H 0.6926 0.6713 0.2385 0.024 Uiso 1 1 calc R
C00P C 0.3061(3) 0.35211(16) 0.62283(14) 0.0199(6) Uani 1 1 d .
H00H H 0.3389 0.3442 0.5742 0.024 Uiso 1 1 calc R
H00L H 0.2066 0.3489 0.6225 0.024 Uiso 1 1 calc R
C00Q C 0.3066(3) 0.70154(16) 0.42992(15) 0.0194(5) Uani 1 1 d .
H00N H 0.2244 0.6701 0.4179 0.029 Uiso 1 1 calc GR
H00P H 0.3316 0.7392 0.3908 0.029 Uiso 1 1 calc GR
H00Q H 0.2909 0.7361 0.4721 0.029 Uiso 1 1 calc GR
C00R C 0.7831(2) 0.47239(17) 0.33435(13) 0.0164(5) Uani 1 1 d .
H00R H 0.8087 0.4224 0.3596 0.020 Uiso 1 1 calc R
C00S C 0.8323(3) 0.57627(17) 0.24413(14) 0.0197(6) Uani 1 1 d .
H00S H 0.8885 0.5969 0.2075 0.024 Uiso 1 1 calc R
C00T C 0.2391(3) 0.54028(18) 0.31879(13) 0.0222(6) Uani 1 1 d .
H00T H 0.1479 0.5642 0.3174 0.033 Uiso 1 1 calc GR
H00U H 0.2510 0.5001 0.2797 0.033 Uiso 1 1 calc GR
H00V H 0.3049 0.5869 0.3147 0.033 Uiso 1 1 calc GR
C00U C 0.4797(3) 0.34159(17) 0.29845(13) 0.0196(5) Uani 1 1 d .
H00W H 0.4800 0.4038 0.2881 0.024 Uiso 1 1 calc R
H00X H 0.3858 0.3232 0.3069 0.024 Uiso 1 1 calc R
C00V C 0.5390(2) 0.68582(16) 0.46125(14) 0.0174(5) Uani 1 1 d .
H00Y H 0.5234 0.7221 0.5025 0.026 Uiso 1 1 calc GR
H H 0.5672 0.7217 0.4216 0.026 Uiso 1 1 calc GR
HA H 0.6097 0.6439 0.4718 0.026 Uiso 1 1 calc GR
C00W C 0.8524(3) 0.33311(19) 0.55179(16) 0.0305(7) Uani 1 1 d .
H00Z H 0.9090 0.3741 0.5264 0.046 Uiso 1 1 calc GR
HB H 0.8724 0.2748 0.5356 0.046 Uiso 1 1 calc GR
HC H 0.8706 0.3374 0.6022 0.046 Uiso 1 1 calc GR
C00X C 0.0500(2) 0.52103(17) 0.61787(13) 0.0163(5) Uani 1 1 d .
H00 H 0.1040 0.5029 0.6563 0.020 Uiso 1 1 calc R
C00Y C 0.5395(3) 0.29214(18) 0.23802(14) 0.0236(6) Uani 1 1 d .
H0AA H 0.4856 0.3020 0.1957 0.035 Uiso 1 1 calc GR
HD H 0.5397 0.2308 0.2493 0.035 Uiso 1 1 calc GR
HE H 0.6320 0.3115 0.2299 0.035 Uiso 1 1 calc GR
C00Z C 0.3571(3) 0.67563(16) 0.63818(14) 0.0208(6) Uani 1 1 d .
H1AA H 0.2806 0.7077 0.6587 0.025 Uiso 1 1 calc R
HF H 0.3513 0.6802 0.5864 0.025 Uiso 1 1 calc R
C010 C 0.3627(3) 0.28420(18) 0.66950(16) 0.0296(7) Uani 1 1 d .
H01A H 0.3272 0.2282 0.6554 0.044 Uiso 1 1 calc GR
H01B H 0.3371 0.2960 0.7182 0.044 Uiso 1 1 calc GR
H01C H 0.4610 0.2839 0.6655 0.044 Uiso 1 1 calc GR
C011 C 0.4865(4) 0.7137(2) 0.66290(18) 0.0393(8) Uani 1 1 d .
H01D H 0.5617 0.6857 0.6388 0.059 Uiso 1 1 calc GR
H01E H 0.4952 0.7050 0.7137 0.059 Uiso 1 1 calc GR
H01F H 0.4874 0.7752 0.6525 0.059 Uiso 1 1 calc GR

loop_
_atom_site_aniso_label
_atom_site_aniso_U_11
_atom_site_aniso_U_22
_atom_site_aniso_U_33
_atom_site_aniso_U_23
_atom_site_aniso_U_13
_atom_site_aniso_U_12
Ti01 0.00810(17) 0.01045(17) 0.00863(18) -0.00021(15) 0.00005(16) 0.00027(16)
P002 0.0109(3) 0.0136(3) 0.0083(3) -0.0005(2) -0.0007(2) -0.0007(2)
P003 0.0131(3) 0.0106(3) 0.0111(3) -0.0007(2) 0.0006(2) 0.0018(2)
O004 0.0090(7) 0.0168(7) 0.0104(8) -0.0011(7) -0.0015(6) 0.0002(7)
O005 0.0147(8) 0.0121(7) 0.0118(8) 0.0003(7) 0.0015(7) -0.0005(7)
O006 0.0214(9) 0.0137(8) 0.0127(8) -0.0031(6) -0.0007(8) 0.0030(7)
O007 0.0175(9) 0.0171(8) 0.0102(8) -0.0026(7) 0.0004(7) -0.0021(7)
O008 0.0205(9) 0.0155(8) 0.0100(8) 0.0010(6) -0.0026(7) -0.0044(7)
O009 0.0181(9) 0.0192(8) 0.0134(9) 0.0001(7) -0.0012(8) 0.0063(7)
N00A 0.0115(9) 0.0189(11) 0.0109(9) -0.0014(7) -0.0020(8) -0.0001(8)
N00B 0.0087(8) 0.0144(9) 0.0099(9) -0.0003(8) -0.0003(7) -0.0014(8)
N00C 0.0104(8) 0.0116(8) 0.0109(9) -0.0002(8) 0.0013(7) 0.0010(8)
N00D 0.0114(10) 0.0105(8) 0.0141(10) -0.0002(7) 0.0020(8) 0.0004(7)
C00E 0.0109(11) 0.0254(14) 0.0190(12) -0.0041(10) 0.0016(10) -0.0001(10)
C00F 0.0105(10) 0.0144(10) 0.0106(10) -0.0029(9) 0.0002(8) -0.0037(10)
C00G 0.0145(12) 0.0149(11) 0.0144(11) 0.0000(9) 0.0035(10) 0.0006(10)
C00H 0.0096(9) 0.0114(10) 0.0148(11) -0.0025(8) 0.0014(9) -0.0010(9)
C00I 0.0098(11) 0.0184(12) 0.0346(15) -0.0069(11) 0.0051(11) 0.0008(10)
C00J 0.0127(11) 0.0188(12) 0.0264(14) -0.0052(10) -0.0042(11) 0.0033(10)
C00K 0.0123(11) 0.0165(12) 0.0158(12) -0.0022(9) -0.0002(10) 0.0010(10)
C00L 0.0162(12) 0.0207(12) 0.0207(13) -0.0040(10) -0.0025(11) -0.0006(10)
C00M 0.0182(13) 0.0219(13) 0.0222(13) -0.0035(10) 0.0101(11) -0.0041(10)
C00N 0.0267(14) 0.0232(12) 0.0159(13) -0.0014(11) -0.0043(12) 0.0030(11)
C00O 0.0232(14) 0.0183(12) 0.0178(12) 0.0029(10) 0.0022(11) -0.0014(11)
C00P 0.0251(14) 0.0174(12) 0.0174(13) 0.0013(10) -0.0037(11) -0.0069(11)
C00Q 0.0175(12) 0.0158(12) 0.0249(14) 0.0041(10) 0.0027(11) 0.0025(10)
C00R 0.0118(11) 0.0178(12) 0.0196(12) -0.0009(10) 0.0002(9) 0.0006(10)
C00S 0.0172(12) 0.0247(13) 0.0171(13) -0.0028(10) 0.0056(11) -0.0083(11)
C00T 0.0193(12) 0.0348(16) 0.0126(12) 0.0042(11) -0.0041(11) -0.0033(12)
C00U 0.0213(13) 0.0197(12) 0.0179(13) -0.0038(10) -0.0031(11) -0.0001(11)
C00V 0.0149(12) 0.0181(11) 0.0194(13) -0.0001(10) 0.0002(11) -0.0022(10)
C00W 0.0318(15) 0.0250(14) 0.0345(17) -0.0065(12) -0.0158(14) 0.0119(12)
C00X 0.0120(10) 0.0196(11) 0.0174(12) -0.0020(10) 0.0023(9) -0.0015(11)
C00Y 0.0266(15) 0.0277(14) 0.0167(13) -0.0059(11) 0.0005(12) -0.0007(12)
C00Z 0.0260(14) 0.0158(12) 0.0205(14) -0.0038(10) 0.0029(12) -0.0002(11)
C010 0.0330(16) 0.0196(13) 0.0361(17) 0.0047(12) -0.0095(14) -0.0036(13)
C011 0.046(2) 0.0314(17) 0.0403(19) -0.0063(15) -0.0063(17) -0.0181(16)

loop_
_atom_type_symbol
_atom_type_description
_atom_type_scat_dispersion_real
_atom_type_scat_dispersion_imag
_atom_type_scat_source
C C 0.0033 0.0016 'International Tables Vol C Tables 4.2.6.8 and 6.1.1.4'
H H 0.0000 0.0000 'International Tables Vol C Tables 4.2.6.8 and 6.1.1.4'
N N 0.0061 0.0033 'International Tables Vol C Tables 4.2.6.8 and 6.1.1.4'
O O 0.0106 0.0060 'International Tables Vol C Tables 4.2.6.8 and 6.1.1.4'
P P 0.1023 0.0942 'International Tables Vol C Tables 4.2.6.8 and 6.1.1.4'
Ti Ti 0.2776 0.4457 'International Tables Vol C Tables 4.2.6.8 and 6.1.1.4'

loop_
_geom_angle_atom_site_label_1
_geom_angle_atom_site_label_2
_geom_angle_atom_site_label_3
_geom_angle
P002 Ti01 P003 104.06(2)
O004 Ti01 P002 32.65(4)
O004 Ti01 P003 84.39(5)
O005 Ti01 P002 83.28(5)
O005 Ti01 P003 32.46(4)
O005 Ti01 O004 78.88(6)
N00A Ti01 P002 128.50(6)
N00A Ti01 P003 96.55(6)
N00A Ti01 O004 158.80(8)
N00A Ti01 O005 90.54(8)
N00A Ti01 N00B 94.72(8)
N00A Ti01 N00C 102.41(8)
N00A Ti01 N00D 102.27(9)
N00B Ti01 P002 35.25(5)
N00B Ti01 P003 123.86(6)
N00B Ti01 O004 67.84(6)
N00B Ti01 O005 92.88(7)
N00B Ti01 N00C 153.87(7)
N00C Ti01 P002 121.45(5)
N00C Ti01 P003 35.22(5)
N00C Ti01 O004 90.59(7)
N00C Ti01 O005 67.65(7)
N00D Ti01 P002 99.55(6)
N00D Ti01 P003 129.86(6)
N00D Ti01 O004 93.06(8)
N00D Ti01 O005 160.52(7)
N00D Ti01 N00B 100.51(8)
N00D Ti01 N00C 95.00(8)
O004 P002 Ti01 51.92(6)
O004 P002 O007 113.80(10)
O004 P002 O008 114.81(10)
O004 P002 N00B 101.78(9)
O007 P002 Ti01 133.64(7)
O007 P002 N00B 114.90(10)
O008 P002 Ti01 129.46(7)
O008 P002 O007 96.90(9)
O008 P002 N00B 115.42(10)
N00B P002 Ti01 49.97(7)
O005 P003 Ti01 51.27(6)
O005 P003 O006 115.45(10)
O005 P003 O009 113.79(10)
O005 P003 N00C 101.99(9)
O006 P003 Ti01 128.85(7)
O006 P003 N00C 112.97(10)
O009 P003 Ti01 135.41(7)
O009 P003 O006 95.73(9)
O009 P003 N00C 117.70(10)
N00C P003 Ti01 50.76(7)
P002 O004 Ti01 95.43(7)
P003 O005 Ti01 96.27(8)
C00U O006 P003 121.21(15)
C00Z O007 P002 118.51(16)
C00P O008 P002 120.36(15)
C00N O009 P003 121.28(16)
C00L N00A Ti01 122.09(16)
C00T N00A Ti01 126.94(17)
C00T N00A C00L 110.9(2)
P002 N00B Ti01 94.78(9)
C00H N00B Ti01 139.68(15)
C00H N00B P002 124.87(16)
P003 N00C Ti01 94.02(9)
C00F N00C Ti01 139.27(16)
C00F N00C P003 123.46(16)
C00Q N00D Ti01 124.02(16)
C00Q N00D C00V 110.74(18)
C00V N00D Ti01 123.92(15)
C00R C00E H00E 119.6
C00S C00E H00E 119.6
C00S C00E C00R 120.8(2)
N00C C00F C00G 120.3(2)
C00R C00F N00C 122.6(2)
C00R C00F C00G 117.1(2)
C00F C00G H00G 119.5
C00O C00G C00F 121.0(2)
C00O C00G H00G 119.5
C00K C00H N00B 120.0(2)
C00K C00H C00X 117.8(2)
C00X C00H N00B 122.2(2)
C00J C00I H00I 120.4
C00M C00I H00I 120.4
C00M C00I C00J 119.1(2)
C00I C00J H00J 119.6
C00I C00J C00K 120.7(3)
C00K C00J H00J 119.6
C00H C00K H00K 119.5
C00J C00K C00H 121.1(2)
C00J C00K H00K 119.5
N00A C00L H00A 109.5
N00A C00L H00B 109.5
N00A C00L H00C 109.5
H00A C00L H00B 109.5
H00A C00L H00C 109.5
H00B C00L H00C 109.5
C00I C00M H00M 119.6
C00I C00M C00X 120.8(2)
C00X C00M H00M 119.6
O009 C00N H00D 110.3
O009 C00N H00F 110.3
O009 C00N C00W 107.2(2)
H00D C00N H00F 108.5
C00W C00N H00D 110.3
C00W C00N H00F 110.3
C00G C00O H00O 119.3
C00G C00O C00S 121.4(2)
C00S C00O H00O 119.3
O008 C00P H00H 110.2
O008 C00P H00L 110.2
O008 C00P C010 107.7(2)
H00H C00P H00L 108.5
C010 C00P H00H 110.2
C010 C00P H00L 110.2
N00D C00Q H00N 109.5
N00D C00Q H00P 109.5
N00D C00Q H00Q 109.5
H00N C00Q H00P 109.5
H00N C00Q H00Q 109.5
H00P C00Q H00Q 109.5
C00E C00R C00F 121.2(2)
C00E C00R H00R 119.4
C00F C00R H00R 119.4
C00E C00S C00O 118.5(2)
C00E C00S H00S 120.8
C00O C00S H00S 120.8
N00A C00T H00T 109.5
N00A C00T H00U 109.5
N00A C00T H00V 109.5
H00T C00T H00U 109.5
H00T C00T H00V 109.5
H00U C00T H00V 109.5
O006 C00U H00W 110.4
O006 C00U H00X 110.4
O006 C00U C00Y 106.8(2)
H00W C00U H00X 108.6
C00Y C00U H00W 110.4
C00Y C00U H00X 110.4
N00D C00V H00Y 109.5
N00D C00V H 109.5
N00D C00V HA 109.5
H00Y C00V H 109.5
H00Y C00V HA 109.5
H C00V HA 109.5
C00N C00W H00Z 109.5
C00N C00W HB 109.5
C00N C00W HC 109.5
H00Z C00W HB 109.5
H00Z C00W HC 109.5
HB C00W HC 109.5
C00H C00X H00 119.7
C00M C00X C00H 120.5(2)
C00M C00X H00 119.7
C00U C00Y H0AA 109.5
C00U C00Y HD 109.5
C00U C00Y HE 109.5
H0AA C00Y HD 109.5
H0AA C00Y HE 109.5
HD C00Y HE 109.5
O007 C00Z H1AA 109.7
O007 C00Z HF 109.7
O007 C00Z C011 110.0(2)
H1AA C00Z HF 108.2
C011 C00Z H1AA 109.7
C011 C00Z HF 109.7
C00P C010 H01A 109.5
C00P C010 H01B 109.5
C00P C010 H01C 109.5
H01A C010 H01B 109.5
H01A C010 H01C 109.5
H01B C010 H01C 109.5
C00Z C011 H01D 109.5
C00Z C011 H01E 109.5
C00Z C011 H01F 109.5
H01D C011 H01E 109.5
H01D C011 H01F 109.5
H01E C011 H01F 109.5

loop_
_geom_bond_atom_site_label_1
_geom_bond_atom_site_label_2
_geom_bond_distance
Ti01 O004 2.1924(15)
Ti01 O005 2.1838(16)
Ti01 N00A 1.900(2)
Ti01 N00B 2.1304(19)
Ti01 N00C 2.1603(19)
Ti01 N00D 1.9036(19)
P002 O004 1.5026(16)
P002 O007 1.5800(18)
P002 O008 1.5729(18)
P002 N00B 1.6058(19)
P003 O005 1.5023(17)
P003 O006 1.5786(17)
P003 O009 1.5684(18)
P003 N00C 1.609(2)
O006 C00U 1.445(3)
O007 C00Z 1.450(3)
O008 C00P 1.464(3)
O009 C00N 1.459(3)
N00A C00L 1.460(3)
N00A C00T 1.460(3)
N00B C00H 1.416(3)
N00C C00F 1.407(3)
N00D C00Q 1.456(3)
N00D C00V 1.458(3)
C00E H00E 0.9500
C00E C00R 1.390(3)
C00E C00S 1.383(4)
C00F C00G 1.408(3)
C00F C00R 1.408(3)
C00G H00G 0.9500
C00G C00O 1.376(3)
C00H C00K 1.392(3)
C00H C00X 1.407(3)
C00I H00I 0.9500
C00I C00J 1.382(4)
C00I C00M 1.380(4)
C00J H00J 0.9500
C00J C00K 1.391(3)
C00K H00K 0.9500
C00L H00A 0.9800
C00L H00B 0.9800
C00L H00C 0.9800
C00M H00M 0.9500
C00M C00X 1.396(3)
C00N H00D 0.9900
C00N H00F 0.9900
C00N C00W 1.501(4)
C00O H00O 0.9500
C00O C00S 1.392(4)
C00P H00H 0.9900
C00P H00L 0.9900
C00P C010 1.492(4)
C00Q H00N 0.9800
C00Q H00P 0.9800
C00Q H00Q 0.9800
C00R H00R 0.9500
C00S H00S 0.9500
C00T H00T 0.9800
C00T H00U 0.9800
C00T H00V 0.9800
C00U H00W 0.9900
C00U H00X 0.9900
C00U C00Y 1.507(3)
C00V H00Y 0.9800
C00V H 0.9800
C00V HA 0.9800
C00W H00Z 0.9800
C00W HB 0.9800
C00W HC 0.9800
C00X H00 0.9500
C00Y H0AA 0.9800
C00Y HD 0.9800
C00Y HE 0.9800
C00Z H1AA 0.9900
C00Z HF 0.9900
C00Z C011 1.492(4)
C010 H01A 0.9800
C010 H01B 0.9800
C010 H01C 0.9800
C011 H01D 0.9800
C011 H01E 0.9800
C011 H01F 0.9800
